data_4506688
loop_
_publ_author_name
'Inge, A. Ken'
'Huang, Shiliang'
'Chen, Hong'
'Moraga, Francisca'
'Sun, Junliang'
'Zou, Xiaodong'

_publ_section_title
;
 The Structure of a Complex Open-Framework Germanate Obtained by
 Combining Powder Charge-Flipping and Simulated Annealing
;
_journal_issue 10
_journal_name_full 'Crystal Growth &amp; Design'
_journal_page_first 4853
_journal_paper_doi 10.1021/cg300647s
_journal_volume 12
_journal_year 2012
_chemical_formula_moiety Ge12H2O27,C6H17N3,2(H4N)
_chemical_formula_sum 'C6 H27 Ge12 N5 O27'
_chemical_formula_weight 1472.41
_chemical_name_systematic
; 
 ? 
;
_space_group_IT_number 14
_symmetry_cell_setting monoclinic
_symmetry_space_group_name_Hall '-P 2ybc'
_symmetry_space_group_name_H-M 'P 1 21/c 1'
_atom_sites_solution_hydrogens geom
_atom_sites_solution_primary direct
_atom_sites_solution_secondary difmap
_audit_creation_method SHELXL-97
_cell_angle_alpha 90.00
_cell_angle_beta 115.870(9)
_cell_angle_gamma 90.00
_cell_formula_units_Z 4
_cell_length_a 12.6277(10)
_cell_length_b 17.3845(11)
_cell_length_c 16.305(2)
_cell_measurement_reflns_used 10202
_cell_measurement_temperature 150(2)
_cell_measurement_theta_max 32.2557
_cell_measurement_theta_min 1.6698
_cell_volume 3220.7(6)
_computing_cell_refinement
;
        CrysAlisPro, Oxford Diffraction Ltd.,
        Version 1.171.34.9 (release 08-12-2009 CrysAlis171 .NET)
        (compiled Dec  8 2009,17:31:18)
;
_computing_data_collection
;                                                    
        CrystalClear-SM Expert 2.0 r4 (Rigaku, 2009) 
;
_computing_data_reduction
;
         CrysAlisPro, Oxford Diffraction Ltd., 
         Version 1.171.34.9 (release 08-12-2009 CrysAlis171 .NET) 
         (compiled Dec  8 2009,17:31:18) 
;
_computing_structure_refinement 'SHELXL-97 (Sheldrick, 1997)'
_computing_structure_solution 'SHELXS-97 (Sheldrick, 1990)'
_diffrn_ambient_temperature 150(2)
_diffrn_detector_area_resol_mean 28.5714
_diffrn_measured_fraction_theta_full 0.966
_diffrn_measured_fraction_theta_max 0.966
_diffrn_measurement_device_type 'Rigaku Saturn724+ (2x2 bin mode)'
_diffrn_measurement_method 'profile data from \w-scans'
_diffrn_radiation_monochromator 'silicon 111'
_diffrn_radiation_source 'Diamond Light Source Beamline I19'
_diffrn_radiation_type synchrotron
_diffrn_radiation_wavelength 0.68890
_diffrn_reflns_av_R_equivalents 0.1873
_diffrn_reflns_av_sigmaI/netI 0.1869
_diffrn_reflns_limit_h_max 15
_diffrn_reflns_limit_h_min -15
_diffrn_reflns_limit_k_max 20
_diffrn_reflns_limit_k_min -20
_diffrn_reflns_limit_l_max 18
_diffrn_reflns_limit_l_min -19
_diffrn_reflns_number 21060
_diffrn_reflns_theta_full 24.21
_diffrn_reflns_theta_max 24.21
_diffrn_reflns_theta_min 1.76
_exptl_absorpt_coefficient_mu 9.994
_exptl_absorpt_correction_T_max 0.9425
_exptl_absorpt_correction_T_min 0.8895
_exptl_absorpt_process_details
;                                                          
CrysAlis RED, Oxford Diffraction Ltd.,                     
Version 1.171.32.15 (release 10-01-2008 CrysAlis171 .NET)  
(compiled Jan 10 2008,16:37:18)                            
Empirical absorption correction using spherical harmonics, 
 implemented in SCALE3 ABSPACK scaling algorithm.          
;
_exptl_crystal_colour colourless
_exptl_crystal_density_diffrn 3.037
_exptl_crystal_density_method 'not measured'
_exptl_crystal_description blcok
_exptl_crystal_F_000 2792
_exptl_crystal_size_max 0.07
_exptl_crystal_size_mid 0.07
_exptl_crystal_size_min 0.012
_refine_diff_density_max 3.205
_refine_diff_density_min -2.184
_refine_diff_density_rms 0.363
_refine_ls_extinction_method none
_refine_ls_goodness_of_fit_ref 0.998
_refine_ls_hydrogen_treatment mixed
_refine_ls_matrix_type full
_refine_ls_number_parameters 438
_refine_ls_number_reflns 5497
_refine_ls_number_restraints 66
_refine_ls_restrained_S_all 0.994
_refine_ls_R_factor_all 0.0965
_refine_ls_R_factor_gt 0.0780
_refine_ls_shift/su_max 0.000
_refine_ls_shift/su_mean 0.000
_refine_ls_structure_factor_coef Fsqd
_refine_ls_weighting_details 'calc w=1/[\s^2^(Fo^2^)+(0.0719P)^2^+7.8956P] where P=(Fo^2^+2Fc^2^)/3'
_refine_ls_weighting_scheme calc
_refine_ls_wR_factor_gt 0.2010
_refine_ls_wR_factor_ref 0.2201
_reflns_number_gt 4204
_reflns_number_total 5497
_reflns_threshold_expression >2sigma(I)
_cod_data_source_file cg300647s_si_002.cif
_cod_data_source_block 1760
_cod_depositor_comments
;
The following automatic conversions were performed:

'_symmetry_cell_setting' value 'Monoclinic' changed to 'monoclinic'
according to /home/saulius/struct/CIF-dictionaries/cif_core.dic
dictionary named 'cif_core.dic' version 2.4.2 from 2011-04-26.

Automatic conversion script
Id: cif_fix_values 1891 2012-01-12 08:04:46Z andrius 
;
_cod_original_cell_volume 3220.7(5)
_cod_original_sg_symbol_H-M P21/c
_cod_database_code 4506688

loop_
_symmetry_equiv_pos_as_xyz
'x, y, z'
'-x, y+1/2, -z+1/2'
'-x, -y, -z'
'x, -y-1/2, z-1/2'

loop_
_atom_site_label
_atom_site_type_symbol
_atom_site_fract_x
_atom_site_fract_y
_atom_site_fract_z
_atom_site_U_iso_or_equiv
_atom_site_adp_type
_atom_site_occupancy
_atom_site_symmetry_multiplicity
_atom_site_calc_flag
_atom_site_refinement_flags
_atom_site_disorder_assembly
_atom_site_disorder_group
Ge2 Ge 0.80371(11) 0.41696(8) 0.88421(9) 0.0172(3) Uani 1 1 d . . .
Ge3 Ge 0.94098(11) 0.40478(8) 0.65241(9) 0.0156(3) Uani 1 1 d . . .
Ge4 Ge 0.94523(11) 0.50558(7) 0.80361(9) 0.0155(3) Uani 1 1 d . . .
Ge5 Ge 0.61868(11) 0.38309(8) 0.67615(9) 0.0184(3) Uani 1 1 d . . .
Ge6 Ge 1.16759(12) 0.42913(8) 0.62472(9) 0.0200(3) Uani 1 1 d D . .
Ge7 Ge 0.79825(11) 0.26301(8) 0.65519(9) 0.0197(3) Uani 1 1 d . . .
Ge8 Ge 1.18408(11) 0.58818(7) 0.91277(9) 0.0150(3) Uani 1 1 d . . .
Ge9 Ge 0.65764(12) 0.64891(8) 0.45148(9) 0.0210(3) Uani 1 1 d D . .
Ge10 Ge 0.98083(11) 0.33605(7) 0.83161(9) 0.0169(3) Uani 1 1 d . A .
Ge11 Ge 0.73922(12) 0.51885(8) 0.61283(9) 0.0217(3) Uani 1 1 d . . .
Ge12 Ge 1.16656(11) 0.43200(7) 0.81603(9) 0.0142(3) Uani 1 1 d . A .
Ge1A Ge 1.23622(15) 0.31730(10) 0.97515(12) 0.0213(4) Uani 0.819(3) 1 d PD A 1
Ge1B Ge 1.2269(7) 0.2707(4) 0.8991(5) 0.0213(4) Uani 0.181(3) 1 d PD A 2
O1 O 0.6620(8) 0.2995(5) 0.6421(7) 0.024(2) Uani 1 1 d . . .
O2 O 0.6257(8) 0.4664(5) 0.6188(6) 0.022(2) Uani 1 1 d . . .
O3 O 0.4677(8) 0.3712(6) 0.6450(6) 0.027(2) Uani 1 1 d . . .
O4 O 1.3438(9) 0.2436(6) 1.0159(7) 0.031(2) Uani 1 1 d . . .
O5 O 0.6612(10) 0.5900(7) 0.5378(7) 0.042(3) Uani 1 1 d D . .
O6 O 0.8334(8) 0.5653(5) 0.7140(6) 0.024(2) Uani 1 1 d . . .
O7 O 0.8262(7) 0.4680(5) 0.5726(6) 0.0208(19) Uani 1 1 d . . .
O8 O 0.8612(8) 0.3168(5) 0.5976(6) 0.0192(18) Uani 1 1 d . . .
O9 O 0.8955(8) 0.2521(5) 0.7688(6) 0.022(2) Uani 1 1 d . . .
O10 O 0.7540(9) 0.1752(6) 0.5992(8) 0.032(2) Uani 1 1 d . . .
O11 O 1.2425(8) 0.5195(5) 0.8691(7) 0.023(2) Uani 1 1 d . . .
O12 O 1.0309(8) 0.5899(5) 0.8586(6) 0.0224(19) Uani 1 1 d . . .
O13 O 0.8644(8) 0.5040(5) 0.8728(6) 0.024(2) Uani 1 1 d . . .
O14 O 0.6681(8) 0.3953(6) 0.7924(6) 0.025(2) Uani 1 1 d . . .
O15 O 0.7574(8) 0.4242(5) 0.9696(6) 0.024(2) Uani 1 1 d . . .
O16 O 1.0298(7) 0.4889(4) 0.7261(6) 0.0160(18) Uani 1 1 d . . .
O17 O 0.8703(8) 0.4066(5) 0.7395(6) 0.0194(11) Uani 1 1 d . . .
O18 O 0.9016(8) 0.3425(5) 0.9023(6) 0.0194(11) Uani 1 1 d . . .
O19 O 1.0216(8) 0.4035(5) 0.5839(6) 0.0194(11) Uani 1 1 d . . .
O20 O 1.0649(7) 0.4330(5) 0.8786(6) 0.0160(18) Uani 1 1 d . . .
O21 O 1.0610(7) 0.3467(5) 0.7535(6) 0.0192(19) Uani 1 1 d . . .
O22 O 1.1898(11) 0.5228(6) 0.5945(7) 0.037(3) Uani 1 1 d D . .
H22 H 1.190(10) 0.523(2) 0.539(4) 0.056 Uiso 1 1 d D . .
O23 O 1.2192(9) 0.3638(7) 0.5695(8) 0.035(2) Uani 1 1 d . . .
O24 O 1.2425(7) 0.4239(5) 0.7434(6) 0.0181(19) Uani 1 1 d . . .
O25 O 1.2749(8) 0.3687(5) 0.9030(6) 0.0207(19) Uani 1 1 d . . .
O26 O 1.0971(8) 0.2762(5) 0.9149(6) 0.0218(19) Uani 1 1 d . . .
O27A O 1.2458(11) 0.3647(7) 1.0726(8) 0.033(3) Uani 0.819(3) 1 d PD A 1
H27A H 1.291(9) 0.407(5) 1.095(5) 0.050 Uiso 0.819(3) 1 d PD A 1
O27B O 1.216(5) 0.221(3) 0.799(2) 0.033(3) Uani 0.181(3) 1 d PD A 2
H27B H 1.21(2) 0.249(5) 0.750(6) 0.050 Uiso 0.181(3) 1 d PD A 2
N4 N 0.0433(15) 0.2761(10) 0.0757(12) 0.059(4) Uiso 1 1 d D . .
H4B H 0.052(6) 0.283(5) 0.132(2) 0.071 Uiso 1 1 d D . .
H4A H 0.020(7) 0.320(2) 0.044(5) 0.071 Uiso 1 1 d D . .
H4C H 0.112(4) 0.262(5) 0.077(5) 0.071 Uiso 1 1 d D . .
H4D H -0.010(5) 0.240(3) 0.047(5) 0.071 Uiso 1 1 d D . .
N5 N 0.9822(11) 0.1211(7) 0.8783(9) 0.033(3) Uiso 1 1 d D . .
H5A H 1.053(3) 0.141(3) 0.912(4) 0.040 Uiso 1 1 d D . .
H5B H 0.956(5) 0.097(4) 0.914(4) 0.040 Uiso 1 1 d D . .
H5C H 0.932(4) 0.159(3) 0.848(5) 0.040 Uiso 1 1 d D . .
H5D H 0.986(7) 0.088(4) 0.838(4) 0.040 Uiso 1 1 d D . .
C1A C 0.653(3) 0.184(2) 0.805(4) 0.210(15) Uiso 0.819(3) 1 d PD A 1
H1A1 H 0.7172 0.1608 0.8570 0.252 Uiso 0.819(3) 1 calc PR A 1
H1A2 H 0.6740 0.2371 0.8010 0.252 Uiso 0.819(3) 1 calc PR A 1
C2A C 0.637(4) 0.143(3) 0.723(3) 0.210(15) Uiso 0.819(3) 1 d PD A 1
H2A1 H 0.7129 0.1372 0.7226 0.252 Uiso 0.819(3) 1 calc PR A 1
H2A2 H 0.5886 0.1749 0.6705 0.252 Uiso 0.819(3) 1 calc PR A 1
C3A C 0.485(4) 0.062(2) 0.736(4) 0.210(15) Uiso 0.819(3) 1 d PD A 1
H3A1 H 0.4762 0.0089 0.7485 0.252 Uiso 0.819(3) 1 calc PR A 1
H3A2 H 0.4140 0.0780 0.6840 0.252 Uiso 0.819(3) 1 calc PR A 1
C4A C 0.495(4) 0.108(2) 0.814(4) 0.210(15) Uiso 0.819(3) 1 d PD A 1
H4A1 H 0.4174 0.1138 0.8114 0.252 Uiso 0.819(3) 1 calc PR A 1
H4A2 H 0.5424 0.0790 0.8694 0.252 Uiso 0.819(3) 1 calc PR A 1
C5A C 0.526(3) 0.242(2) 0.868(3) 0.210(15) Uiso 0.819(3) 1 d PD A 1
H5A1 H 0.5979 0.2720 0.8973 0.252 Uiso 0.819(3) 1 calc PR A 1
H5A2 H 0.5094 0.2201 0.9154 0.252 Uiso 0.819(3) 1 calc PR A 1
C6A C 0.431(3) 0.2961(19) 0.817(5) 0.210(15) Uiso 0.819(3) 1 d PD A 1
H6A1 H 0.4237 0.3327 0.8587 0.252 Uiso 0.819(3) 1 calc PR A 1
H6A2 H 0.4513 0.3245 0.7743 0.252 Uiso 0.819(3) 1 calc PR A 1
N1A N 0.582(6) 0.068(3) 0.712(5) 0.38(4) Uiso 0.819(3) 1 d PD A 1
H1A3 H 0.5557 0.0537 0.6533 0.451 Uiso 0.819(3) 1 calc PR A 1
H1A4 H 0.6375 0.0342 0.7460 0.451 Uiso 0.819(3) 1 calc PR A 1
N2A N 0.548(4) 0.184(2) 0.822(4) 0.38(4) Uiso 0.819(3) 1 d PD A 1
N3A N 0.326(3) 0.261(2) 0.770(5) 0.38(4) Uiso 0.819(3) 1 d PD A 1
H3A3 H 0.2754 0.2939 0.7310 0.564 Uiso 0.819(3) 1 calc PR A 1
H3A4 H 0.2991 0.2441 0.8086 0.564 Uiso 0.819(3) 1 calc PR A 1
H3A5 H 0.3357 0.2210 0.7392 0.564 Uiso 0.819(3) 1 calc PR A 1
C1B C 0.358(3) 0.097(2) 0.714(5) 0.210(15) Uiso 0.181(3) 1 d PRD A 2
H1B1 H 0.2914 0.1046 0.6548 0.252 Uiso 0.181(3) 1 calc PR A 2
H1B2 H 0.3370 0.0563 0.7444 0.252 Uiso 0.181(3) 1 calc PR A 2
C2B C 0.374(5) 0.167(3) 0.766(7) 0.210(5) Uiso 0.181(3) 1 d PD A 2
H2B1 H 0.3978 0.1524 0.8290 0.252 Uiso 0.181(3) 1 calc PR A 2
H2B2 H 0.2981 0.1920 0.7448 0.252 Uiso 0.181(3) 1 calc PR A 2
C3B C 0.553(5) 0.198(3) 0.743(8) 0.210(5) Uiso 0.181(3) 1 d PD A 2
H3B1 H 0.5694 0.2389 0.7106 0.252 Uiso 0.181(3) 1 calc PR A 2
H3B2 H 0.6224 0.1913 0.8007 0.252 Uiso 0.181(3) 1 calc PR A 2
C4B C 0.537(5) 0.128(3) 0.691(7) 0.210(5) Uiso 0.181(3) 1 d PD A 2
H4B1 H 0.5091 0.1420 0.6277 0.252 Uiso 0.181(3) 1 calc PR A 2
H4B2 H 0.6134 0.1040 0.7103 0.252 Uiso 0.181(3) 1 calc PR A 2
C5B C 0.448(6) -0.001(2) 0.656(5) 0.210(5) Uiso 0.181(3) 1 d PD A 2
H5B1 H 0.5272 -0.0209 0.6753 0.252 Uiso 0.181(3) 1 calc PR A 2
H5B2 H 0.4073 -0.0359 0.6789 0.252 Uiso 0.181(3) 1 calc PR A 2
C6B C 0.389(8) -0.004(4) 0.557(5) 0.210(5) Uiso 0.181(3) 1 d PD A 2
H6B1 H 0.3875 -0.0561 0.5364 0.252 Uiso 0.181(3) 1 calc PR A 2
H6B2 H 0.3083 0.0137 0.5359 0.252 Uiso 0.181(3) 1 calc PR A 2
N1B N 0.458(8) 0.224(3) 0.765(11) 0.38(4) Uiso 0.181(3) 1 d PD A 2
H1B3 H 0.4909 0.2466 0.8198 0.451 Uiso 0.181(3) 1 calc PR A 2
H1B4 H 0.4174 0.2602 0.7239 0.451 Uiso 0.181(3) 1 calc PR A 2
N2B N 0.456(6) 0.069(2) 0.697(6) 0.38(4) Uiso 0.181(3) 1 d PD A 2
N3B N 0.445(6) 0.042(2) 0.520(6) 0.38(4) Uiso 0.181(3) 1 d PRD A 2
H3B3 H 0.3907 0.0728 0.4807 0.564 Uiso 0.181(3) 1 d PR A 2
H3B4 H 0.4776 0.0139 0.4918 0.564 Uiso 0.181(3) 1 d PR A 2
H3B5 H 0.5001 0.0697 0.5638 0.564 Uiso 0.181(3) 1 d PR A 2

loop_
_atom_site_aniso_label
_atom_site_aniso_U_11
_atom_site_aniso_U_22
_atom_site_aniso_U_33
_atom_site_aniso_U_23
_atom_site_aniso_U_13
_atom_site_aniso_U_12
Ge2 0.0186(7) 0.0228(7) 0.0096(6) -0.0001(5) 0.0055(5) -0.0010(5)
Ge3 0.0171(6) 0.0181(7) 0.0127(6) 0.0006(5) 0.0076(5) 0.0007(5)
Ge4 0.0173(6) 0.0156(6) 0.0142(7) 0.0007(5) 0.0074(5) -0.0001(5)
Ge5 0.0193(7) 0.0203(7) 0.0153(7) -0.0013(5) 0.0073(5) -0.0004(5)
Ge6 0.0228(7) 0.0244(7) 0.0154(7) -0.0027(5) 0.0107(6) -0.0009(5)
Ge7 0.0187(7) 0.0176(7) 0.0231(7) -0.0030(6) 0.0092(6) 0.0008(5)
Ge8 0.0195(7) 0.0139(6) 0.0118(6) -0.0004(5) 0.0069(5) -0.0010(5)
Ge9 0.0199(7) 0.0244(7) 0.0185(7) -0.0029(6) 0.0083(6) 0.0008(5)
Ge10 0.0181(7) 0.0163(7) 0.0157(7) 0.0033(5) 0.0069(5) 0.0009(5)
Ge11 0.0202(7) 0.0269(8) 0.0179(7) 0.0023(6) 0.0082(6) 0.0012(6)
Ge12 0.0175(6) 0.0136(6) 0.0128(6) 0.0013(5) 0.0077(5) 0.0009(5)
Ge1A 0.0204(9) 0.0201(9) 0.0213(9) 0.0056(7) 0.0072(7) 0.0011(6)
Ge1B 0.0204(9) 0.0201(9) 0.0213(9) 0.0056(7) 0.0072(7) 0.0011(6)
O1 0.025(5) 0.018(5) 0.035(5) -0.007(4) 0.017(4) -0.003(4)
O2 0.022(5) 0.022(5) 0.019(5) 0.001(4) 0.005(4) 0.001(4)
O3 0.020(5) 0.043(6) 0.015(5) -0.004(4) 0.005(4) -0.006(4)
O4 0.028(5) 0.031(6) 0.032(6) 0.007(5) 0.011(4) 0.003(4)
O5 0.037(6) 0.050(7) 0.041(7) 0.030(6) 0.019(5) 0.024(5)
O6 0.026(5) 0.022(5) 0.020(5) 0.000(4) 0.007(4) 0.004(4)
O7 0.018(4) 0.033(5) 0.014(4) 0.002(4) 0.009(4) 0.003(4)
O8 0.026(5) 0.021(4) 0.012(4) -0.005(4) 0.010(4) -0.007(4)
O9 0.032(5) 0.006(4) 0.026(5) 0.003(4) 0.011(4) -0.001(4)
O10 0.022(5) 0.023(5) 0.044(6) -0.019(5) 0.008(4) -0.003(4)
O11 0.022(5) 0.023(5) 0.029(5) -0.013(4) 0.017(4) -0.001(4)
O12 0.032(5) 0.020(4) 0.017(5) 0.000(4) 0.012(4) -0.005(4)
O13 0.026(5) 0.029(5) 0.023(5) -0.007(4) 0.018(4) -0.003(4)
O14 0.018(5) 0.041(6) 0.017(5) 0.002(4) 0.008(4) -0.007(4)
O15 0.028(5) 0.024(5) 0.019(5) -0.003(4) 0.010(4) -0.004(4)
O16 0.020(4) 0.009(4) 0.021(5) 0.001(3) 0.010(4) -0.004(3)
O17 0.023(3) 0.026(3) 0.008(2) -0.002(2) 0.006(2) 0.003(2)
O18 0.023(3) 0.026(3) 0.008(2) -0.002(2) 0.006(2) 0.003(2)
O19 0.023(3) 0.026(3) 0.008(2) -0.002(2) 0.006(2) 0.003(2)
O20 0.017(4) 0.018(4) 0.014(4) 0.008(4) 0.007(3) 0.005(3)
O21 0.013(4) 0.026(5) 0.019(5) 0.009(4) 0.007(3) 0.003(4)
O22 0.074(8) 0.019(5) 0.026(6) 0.006(4) 0.028(5) -0.002(5)
O23 0.024(5) 0.050(7) 0.040(6) -0.010(5) 0.020(5) 0.004(5)
O24 0.020(4) 0.022(5) 0.013(4) 0.006(4) 0.008(4) 0.009(4)
O25 0.021(4) 0.023(5) 0.017(5) 0.013(4) 0.008(4) 0.003(4)
O26 0.023(5) 0.018(4) 0.026(5) 0.006(4) 0.012(4) 0.002(4)
O27A 0.034(7) 0.029(6) 0.033(7) 0.004(6) 0.012(5) -0.001(5)
O27B 0.034(7) 0.029(6) 0.033(7) 0.004(6) 0.012(5) -0.001(5)

loop_
_atom_type_symbol
_atom_type_description
_atom_type_scat_dispersion_real
_atom_type_scat_dispersion_imag
_atom_type_scat_source
C C 0.0029 0.0015 'International Tables Vol C Tables 4.2.6.8 and 6.1.1.4'
H H 0.0000 0.0000 'International Tables Vol C Tables 4.2.6.8 and 6.1.1.4'
Ge Ge 0.1924 1.7125 'International Tables Vol C Tables 4.2.6.8 and 6.1.1.4'
N N 0.0057 0.0031 'International Tables Vol C Tables 4.2.6.8 and 6.1.1.4'
O O 0.0101 0.0057 'International Tables Vol C Tables 4.2.6.8 and 6.1.1.4'

loop_
_geom_angle_atom_site_label_1
_geom_angle_atom_site_label_2
_geom_angle_atom_site_label_3
_geom_angle
_geom_angle_site_symmetry_1
_geom_angle_site_symmetry_3
O18 Ge2 O15 112.7(4) . .
O18 Ge2 O13 110.7(4) . .
O15 Ge2 O13 109.9(4) . .
O18 Ge2 O14 110.2(5) . .
O15 Ge2 O14 99.0(4) . .
O13 Ge2 O14 113.9(5) . .
O19 Ge3 O7 93.0(4) . .
O19 Ge3 O8 91.5(4) . .
O7 Ge3 O8 93.4(4) . .
O19 Ge3 O16 93.6(4) . .
O7 Ge3 O16 93.0(4) . .
O8 Ge3 O16 171.6(4) . .
O19 Ge3 O21 94.3(4) . .
O7 Ge3 O21 170.7(4) . .
O8 Ge3 O21 92.2(4) . .
O16 Ge3 O21 80.8(4) . .
O19 Ge3 O17 173.6(4) . .
O7 Ge3 O17 92.0(4) . .
O8 Ge3 O17 92.2(4) . .
O16 Ge3 O17 82.1(4) . .
O21 Ge3 O17 80.3(4) . .
O12 Ge4 O13 94.6(4) . .
O12 Ge4 O6 91.2(4) . .
O13 Ge4 O6 93.2(4) . .
O12 Ge4 O20 94.7(4) . .
O13 Ge4 O20 95.3(4) . .
O6 Ge4 O20 169.1(4) . .
O12 Ge4 O16 93.6(4) . .
O13 Ge4 O16 170.7(4) . .
O6 Ge4 O16 90.9(4) . .
O20 Ge4 O16 79.6(3) . .
O12 Ge4 O17 171.6(4) . .
O13 Ge4 O17 92.6(4) . .
O6 Ge4 O17 92.6(4) . .
O20 Ge4 O17 80.3(4) . .
O16 Ge4 O17 78.9(3) . .
O1 Ge5 O14 116.2(5) . .
O1 Ge5 O2 115.4(5) . .
O14 Ge5 O2 113.9(5) . .
O1 Ge5 O3 105.3(5) . .
O14 Ge5 O3 99.1(4) . .
O2 Ge5 O3 104.2(4) . .
O19 Ge6 O24 112.7(4) . .
O19 Ge6 O23 102.2(5) . .
O24 Ge6 O23 113.3(5) . .
O19 Ge6 O22 113.9(5) . .
O24 Ge6 O22 106.5(5) . .
O23 Ge6 O22 108.5(5) . .
O9 Ge7 O10 112.4(5) . .
O9 Ge7 O8 111.0(4) . .
O10 Ge7 O8 107.8(5) . .
O9 Ge7 O1 111.7(5) . .
O10 Ge7 O1 100.4(4) . .
O8 Ge7 O1 113.2(4) . .
O11 Ge8 O12 112.7(4) . .
O11 Ge8 O15 108.6(5) . 3_767
O12 Ge8 O15 113.9(4) . 3_767
O11 Ge8 O10 105.2(5) . 2_756
O12 Ge8 O10 112.3(4) . 2_756
O15 Ge8 O10 103.5(5) 3_767 2_756
O3 Ge9 O5 108.2(5) 3_666 .
O3 Ge9 O4 110.3(5) 3_666 2_756
O5 Ge9 O4 108.3(6) . 2_756
O3 Ge9 O23 109.9(5) 3_666 3_766
O5 Ge9 O23 112.1(5) . 3_766
O4 Ge9 O23 108.1(5) 2_756 3_766
O18 Ge10 O26 92.8(4) . .
O18 Ge10 O9 92.9(4) . .
O26 Ge10 O9 92.7(4) . .
O18 Ge10 O21 170.9(4) . .
O26 Ge10 O21 93.5(4) . .
O9 Ge10 O21 93.3(4) . .
O18 Ge10 O20 93.0(4) . .
O26 Ge10 O20 94.4(4) . .
O9 Ge10 O20 170.5(4) . .
O21 Ge10 O20 80.1(4) . .
O18 Ge10 O17 92.4(4) . .
O26 Ge10 O17 173.2(4) . .
O9 Ge10 O17 91.2(4) . .
O21 Ge10 O17 80.8(4) . .
O20 Ge10 O17 81.1(4) . .
O5 Ge11 O2 100.8(5) . .
O5 Ge11 O7 110.9(5) . .
O2 Ge11 O7 115.2(4) . .
O5 Ge11 O6 106.4(5) . .
O2 Ge11 O6 115.2(4) . .
O7 Ge11 O6 107.9(4) . .
O11 Ge12 O24 93.3(4) . .
O11 Ge12 O25 94.3(4) . .
O24 Ge12 O25 91.7(4) . .
O11 Ge12 O21 170.7(4) . .
O24 Ge12 O21 91.9(4) . .
O25 Ge12 O21 93.2(4) . .
O11 Ge12 O20 94.3(4) . .
O24 Ge12 O20 171.2(4) . .
O25 Ge12 O20 92.3(4) . .
O21 Ge12 O20 80.0(4) . .
O11 Ge12 O16 92.5(4) . .
O24 Ge12 O16 95.4(4) . .
O25 Ge12 O16 169.9(4) . .
O21 Ge12 O16 79.4(3) . .
O20 Ge12 O16 79.8(3) . .
O25 Ge1A O27A 116.9(5) . .
O25 Ge1A O26 110.2(4) . .
O27A Ge1A O26 110.9(5) . .
O25 Ge1A O4 103.5(5) . .
O27A Ge1A O4 105.2(5) . .
O26 Ge1A O4 109.5(4) . .
O27B Ge1B O26 116.7(19) . .
O27B Ge1B O25 112.5(18) . .
O26 Ge1B O25 105.2(6) . .
O27B Ge1B O4 120.5(18) . .
O26 Ge1B O4 103.4(6) . .
O25 Ge1B O4 95.6(5) . .
Ge5 O1 Ge7 134.1(6) . .
Ge11 O2 Ge5 134.5(5) . .
Ge9 O3 Ge5 137.8(6) 3_666 .
Ge9 O4 Ge1A 133.9(6) 2_746 .
Ge9 O4 Ge1B 116.0(6) 2_746 .
Ge1A O4 Ge1B 46.2(3) . .
Ge11 O5 Ge9 144.3(7) . .
Ge11 O6 Ge4 117.2(5) . .
Ge11 O7 Ge3 118.0(5) . .
Ge7 O8 Ge3 117.9(4) . .
Ge7 O9 Ge10 118.6(5) . .
Ge7 O10 Ge8 139.4(6) . 2_746
Ge8 O11 Ge12 123.5(5) . .
Ge8 O12 Ge4 121.9(5) . .
Ge2 O13 Ge4 118.0(5) . .
Ge5 O14 Ge2 135.4(5) . .
Ge2 O15 Ge8 138.2(6) . 3_767
Ge3 O16 Ge12 99.6(4) . .
Ge3 O16 Ge4 100.3(4) . .
Ge12 O16 Ge4 98.0(4) . .
Ge10 O17 Ge3 98.4(4) . .
Ge10 O17 Ge4 96.8(4) . .
Ge3 O17 Ge4 97.4(4) . .
Ge2 O18 Ge10 119.2(5) . .
Ge6 O19 Ge3 123.6(5) . .
Ge4 O20 Ge12 100.6(4) . .
Ge4 O20 Ge10 100.0(4) . .
Ge12 O20 Ge10 98.9(4) . .
Ge12 O21 Ge10 99.2(4) . .
Ge12 O21 Ge3 98.5(4) . .
Ge10 O21 Ge3 99.6(4) . .
Ge9 O23 Ge6 138.6(7) 3_766 .
Ge6 O24 Ge12 122.1(5) . .
Ge1A O25 Ge1B 48.5(3) . .
Ge1A O25 Ge12 120.1(5) . .
Ge1B O25 Ge12 114.4(5) . .
Ge1A O26 Ge1B 48.4(4) . .
Ge1A O26 Ge10 118.0(5) . .
Ge1B O26 Ge10 114.7(5) . .
H4B N4 H4A 110.13 . .
H4B N4 H4C 109.48 . .
H4A N4 H4C 108.57 . .
H4B N4 H4D 111.40 . .
H4A N4 H4D 108.34 . .
H4C N4 H4D 108.86 . .
H5B N5 H5D 109.49 . .
N2A C1A C2A 113.4(19) . .
N2A C1A H1A1 108.9 . .
C2A C1A H1A1 109.75 . .
N2A C1A H1A2 108.9 . .
C2A C1A H1A2 109.75 . .
H1A1 C1A H1A2 107.7 . .
C1A C2A N1A 115(2) . .
C1A C2A H2A1 108.6 . .
N1A C2A H2A1 108.6 . .
C1A C2A H2A2 108.6 . .
N1A C2A H2A2 108.6 . .
H2A1 C2A H2A2 107.6 . .
N1A C3A C4A 116(2) . .
N1A C3A H3A1 108.2 . .
C4A C3A H3A1 108.2 . .
N1A C3A H3A2 108.2 . .
C4A C3A H3A2 107.49 . .
H3A1 C3A H3A2 107.3 . .
N2A C4A C3A 115(2) . .
N2A C4A H4A1 108.5 . .
C3A C4A H4A1 108.5 . .
N2A C4A H4A2 108.5 . .
C3A C4A H4A2 108.5 . .
H4A1 C4A H4A2 107.5 . .
N2A C5A C6A 119(2) . .
N2A C5A H5A1 107.6 . .
C6A C5A H5A1 107.6 . .
N2A C5A H5A2 108.59 . .
C6A C5A H5A2 107.6 . .
H5A1 C5A H5A2 107.1 . .
N3A C6A C5A 113(2) . .
N3A C6A H6A1 109.0 . .
C5A C6A H6A1 109.0 . .
N3A C6A H6A2 109.0 . .
C5A C6A H6A2 109.0 . .
H6A1 C6A H6A2 107.8 . .
C3A N1A C2A 116(2) . .
C3A N1A H1A3 108.2 . .
C2A N1A H1A3 108.2 . .
C3A N1A H1A4 108.2 . .
C2A N1A H1A4 108.2 . .
H1A3 N1A H1A4 107.4 . .
C3A N1A H3B5 105.0 . .
C2A N1A H3B5 95.4 . .
H1A4 N1A H3B5 123.9 . .
C5A N2A C1A 120.8(18) . .
C5A N2A C4A 122.4(19) . .
C1A N2A C4A 113.7(17) . .
C6A N3A H3A3 109.5 . .
C6A N3A H3A4 109.5 . .
H3A3 N3A H3A4 109.5 . .
C6A N3A H3A5 109.5 . .
H3A3 N3A H3A5 109.5 . .
H3A4 N3A H3A5 109.5 . .
C2B C1B N2B 118.5(18) . .
C2B C1B H1B1 107.7 . .
N2B C1B H1B1 107.7 . .
C2B C1B H1B2 107.7 . .
N2B C1B H1B2 107.7 . .
H1B1 C1B H1B2 107.1 . .
C1B C2B N1B 118(2) . .
C1B C2B H2B1 107.7 . .
N1B C2B H2B1 107.7 . .
C1B C2B H2B2 107.7 . .
N1B C2B H2B2 107.7 . .
H2B1 C2B H2B2 107.1 . .
C4B C3B N1B 119(2) . .
C4B C3B H3B1 107.6 . .
N1B C3B H3B1 107.6 . .
C4B C3B H3B2 107.6 . .
N1B C3B H3B2 107.6 . .
H3B1 C3B H3B2 107.0 . .
N2B C4B C3B 118(2) . .
N2B C4B H4B1 107.8 . .
C3B C4B H4B1 107.8 . .
N2B C4B H4B2 107.8 . .
C3B C4B H4B2 107.8 . .
H4B1 C4B H4B2 107.2 . .
C6B C5B N2B 117(2) . .
C6B C5B H5B1 108.0 . .
N2B C5B H5B1 108.0 . .
C6B C5B H5B2 108.0 . .
N2B C5B H5B2 108.0 . .
H5B1 C5B H5B2 107.2 . .
N3B C6B C5B 111(4) . .
N3B C6B H6B1 109.5 . .
C5B C6B H6B1 109.5 . .
N3B C6B H6B2 109.5 . .
C5B C6B H6B2 109.5 . .
H6B1 C6B H6B2 108.1 . .
C2B N1B C3B 118(2) . .
C2B N1B H1B3 107.8 . .
C3B N1B H1B3 107.8 . .
C2B N1B H1B4 107.8 . .
C3B N1B H1B4 107.8 . .
H1B3 N1B H1B4 107.1 . .
C4B N2B C1B 117(2) . .
C4B N2B C5B 120(2) . .
C1B N2B C5B 120(2) . .
C6B N3B H3B3 106.8 . .
C6B N3B H3B4 111.3 . .
H3B3 N3B H3B4 109.5 . .
C6B N3B H3B5 110.2 . .
H3B3 N3B H3B5 109.5 . .
H3B4 N3B H3B5 109.5 . .

loop_
_geom_bond_atom_site_label_1
_geom_bond_atom_site_label_2
_geom_bond_distance
_geom_bond_site_symmetry_2
Ge2 O18 1.724(9) .
Ge2 O15 1.734(9) .
Ge2 O13 1.742(10) .
Ge2 O14 1.754(9) .
Ge3 O19 1.810(8) .
Ge3 O7 1.833(9) .
Ge3 O8 1.836(9) .
Ge3 O16 1.913(8) .
Ge3 O21 1.963(9) .
Ge3 O17 1.979(8) .
Ge4 O12 1.810(9) .
Ge4 O13 1.823(8) .
Ge4 O6 1.845(9) .
Ge4 O20 1.939(8) .
Ge4 O16 2.000(8) .
Ge4 O17 2.022(9) .
Ge5 O1 1.727(9) .
Ge5 O14 1.730(9) .
Ge5 O2 1.747(9) .
Ge5 O3 1.758(9) .
Ge6 O19 1.724(9) .
Ge6 O24 1.747(9) .
Ge6 O23 1.743(10) .
Ge6 O22 1.759(10) .
Ge7 O9 1.730(9) .
Ge7 O10 1.741(9) .
Ge7 O8 1.743(8) .
Ge7 O1 1.758(9) .
Ge8 O11 1.712(8) .
Ge8 O12 1.742(10) .
Ge8 O15 1.742(9) 3_767
Ge8 O10 1.752(10) 2_756
Ge9 O3 1.711(9) 3_666
Ge9 O5 1.725(7) .
Ge9 O4 1.733(10) 2_756
Ge9 O23 1.746(9) 3_766
Ge10 O18 1.829(8) .
Ge10 O26 1.828(9) .
Ge10 O9 1.838(9) .
Ge10 O21 1.952(8) .
Ge10 O20 1.960(9) .
Ge10 O17 1.970(9) .
Ge11 O5 1.716(9) .
Ge11 O2 1.737(9) .
Ge11 O7 1.745(8) .
Ge11 O6 1.754(9) .
Ge12 O11 1.806(9) .
Ge12 O24 1.825(8) .
Ge12 O25 1.844(9) .
Ge12 O21 1.957(9) .
Ge12 O20 1.958(8) .
Ge12 O16 1.975(9) .
Ge1A O25 1.710(8) .
Ge1A O27A 1.747(11) .
Ge1A O26 1.748(9) .
Ge1A O4 1.772(10) .
Ge1B O27B 1.80(2) .
Ge1B O26 1.769(11) .
Ge1B O25 1.799(12) .
Ge1B O4 1.891(13) .
O3 Ge9 1.711(9) 3_666
O4 Ge9 1.733(10) 2_746
O10 Ge8 1.752(9) 2_746
O15 Ge8 1.742(9) 3_767
O23 Ge9 1.746(9) 3_766
N4 H4B 0.879(18) .
N4 H4A 0.895(18) .
N4 H4C 0.891(18) .
N4 H4D 0.886(18) .
N5 H5B 0.885(18) .
N5 H5D 0.890(18) .
C1A N2A 1.464(18) .
C1A C2A 1.456(19) .
C1A H1A1 0.9700 .
C1A H1A2 0.9700 .
C2A N1A 1.46(2) .
C2A H2A1 0.9700 .
C2A H2A2 0.9700 .
C3A N1A 1.440(19) .
C3A C4A 1.454(19) .
C3A H3A1 0.9700 .
C3A H3A2 0.9700 .
C4A N2A 1.458(18) .
C4A H4A1 0.9700 .
C4A H4A2 0.9700 .
C5A N2A 1.360(16) .
C5A C6A 1.46(2) .
C5A H5A1 0.9700 .
C5A H5A2 0.9700 .
C6A N3A 1.35(2) .
C6A H6A1 0.9700 .
C6A H6A2 0.9700 .
N1A H1A3 0.9000 .
N1A H1A4 0.9000 .
N3A H3A3 0.8900 .
N3A H3A4 0.8900 .
N3A H3A5 0.8900 .
C1B C2B 1.451(18) .
C1B N2B 1.462(19) .
C1B H1B1 0.9700 .
C1B H1B2 0.9700 .
C2B N1B 1.46(2) .
C2B H2B1 0.9700 .
C2B H2B2 0.9700 .
C3B C4B 1.449(19) .
C3B N1B 1.454(19) .
C3B H3B1 0.9700 .
C3B H3B2 0.9700 .
C4B N2B 1.470(19) .
C4B H4B1 0.9700 .
C4B H4B2 0.9700 .
C5B C6B 1.45(2) .
C5B N2B 1.372(16) .
C5B H5B1 0.9700 .
C5B H5B2 0.9700 .
C6B N3B 1.35(2) .
C6B H6B1 0.9700 .
C6B H6B2 0.9700 .
N1B H1B3 0.9000 .
N1B H1B4 0.9000 .
N3B H3B3 0.8900 .
N3B H3B4 0.8900 .
N3B H3B5 0.8900 .
